data_2016430
loop_
_publ_author_name
'G\"obel, Michael'
'Thomas M. Klap\"otke'

_publ_section_title
;
 Exceeding the oxygen content of liquid oxygen:
 bis(2,2,2-trinitroethyl) carbonate
;
_journal_coeditor_code GD3179
_journal_issue 2
_journal_name_full 'Acta Crystallographica Section C'
_journal_page_first o58
_journal_page_last o60
_journal_paper_doi 10.1107/S0108270107066632
_journal_volume 64
_journal_year 2008
_chemical_formula_iupac 'C5 H4 N6 O15'
_chemical_formula_moiety 'C5 H4 N6 O15'
_chemical_formula_sum 'C5 H4 N6 O15'
_chemical_formula_weight 388.14
_chemical_name_common Bis(2,2,2-trinitroethyl)carbonate
_chemical_name_systematic
;
bis(2,2,2-trinitroethyl) carbonate
;
_space_group_IT_number 61
_symmetry_cell_setting orthorhombic
_symmetry_space_group_name_Hall '-P 2ac 2ab'
_symmetry_space_group_name_H-M 'P b c a'
_atom_sites_solution_hydrogens geom
_atom_sites_solution_primary direct
_atom_sites_solution_secondary difmap
_audit_creation_method SHELXL-97
_cell_angle_alpha 90.00
_cell_angle_beta 90.00
_cell_angle_gamma 90.00
_cell_formula_units_Z 8
_cell_length_a 10.8828(2)
_cell_length_b 11.4746(2)
_cell_length_c 20.9073(4)
_cell_measurement_reflns_used 5759
_cell_measurement_temperature 100.0(10)
_cell_measurement_theta_max 32.3042
_cell_measurement_theta_min 3.7376
_cell_volume 2610.82(8)
_computing_cell_refinement
;
CrysAlis RED (Oxford Diffraction, 2006)
;
_computing_data_collection
;
CrysAlis CCD (Oxford Diffraction, 2006)
;
_computing_data_reduction
;
CrysAlis RED (Oxford Diffraction, 2006)
;
_computing_molecular_graphics 'ORTEP-3 (Farrugia, 1997) and DIAMOND (Brandenburg & Putz, 2005)'
_computing_publication_material
;
PLATON (Spek, 2003), SHELXL97 (Sheldrick, 1997), ORTEP-3
(Farrugia,
1997),
DIAMOND (Brandenburg & Putz, 2005) and publCIF (Westrip, 2008)
;
_computing_structure_refinement 'SHELXL97 (Sheldrick, 1997)'
_computing_structure_solution 'SIR92 (Altomare <i>et al.</i>,  1993)'
_diffrn_ambient_temperature 100.0(10)
_diffrn_measured_fraction_theta_full 0.994
_diffrn_measured_fraction_theta_max 0.994
_diffrn_measurement_device_type 'Oxford Diffraction Xcalibur3 CCD'
_diffrn_measurement_method \w
_diffrn_radiation_monochromator graphite
_diffrn_radiation_source 'fine-focus sealed tube'
_diffrn_radiation_type MoK\a
_diffrn_radiation_wavelength 0.71073
_diffrn_reflns_av_R_equivalents 0.0247
_diffrn_reflns_av_sigmaI/netI 0.0312
_diffrn_reflns_limit_h_max 13
_diffrn_reflns_limit_h_min -15
_diffrn_reflns_limit_k_max 11
_diffrn_reflns_limit_k_min -16
_diffrn_reflns_limit_l_max 29
_diffrn_reflns_limit_l_min -21
_diffrn_reflns_number 12846
_diffrn_reflns_theta_full 30.00
_diffrn_reflns_theta_max 30.00
_diffrn_reflns_theta_min 3.74
_exptl_absorpt_coefficient_mu 0.204
_exptl_absorpt_correction_type none
_exptl_crystal_colour colourless
_exptl_crystal_density_diffrn 1.975
_exptl_crystal_density_method 'not measured'
_exptl_crystal_description 'triangular plate'
_exptl_crystal_F_000 1568
_exptl_crystal_size_max 0.18
_exptl_crystal_size_mid 0.17
_exptl_crystal_size_min 0.03
_refine_diff_density_max 0.377
_refine_diff_density_min -0.244
_refine_ls_extinction_method none
_refine_ls_goodness_of_fit_ref 0.993
_refine_ls_hydrogen_treatment refall
_refine_ls_matrix_type full
_refine_ls_number_parameters 251
_refine_ls_number_reflns 3795
_refine_ls_number_restraints 0
_refine_ls_restrained_S_all 0.993
_refine_ls_R_factor_all 0.0445
_refine_ls_R_factor_gt 0.0272
_refine_ls_shift/su_max 0.001
_refine_ls_shift/su_mean 0.000
_refine_ls_structure_factor_coef Fsqd
_refine_ls_weighting_details 'calc w=1/[\s^2^(Fo^2^)+(0.0368P)^2^] where P=(Fo^2^+2Fc^2^)/3'
_refine_ls_weighting_scheme calc
_refine_ls_wR_factor_gt 0.0617
_refine_ls_wR_factor_ref 0.0681
_reflns_number_gt 2765
_reflns_number_total 3795
_reflns_threshold_expression I>2\s(I)
_cod_data_source_file gd3179.cif
_cod_data_source_block I
_cod_original_cell_volume 2610.81(8)
_cod_database_code 2016430
_cod_database_fobs_code 2016430

loop_
_symmetry_equiv_pos_as_xyz
'x, y, z'
'-x+1/2, -y, z+1/2'
'-x, y+1/2, -z+1/2'
'x+1/2, -y+1/2, -z'
'-x, -y, -z'
'x-1/2, y, -z-1/2'
'x, -y-1/2, z-1/2'
'-x-1/2, y-1/2, z'

loop_
_atom_site_type_symbol
_atom_site_label
_atom_site_fract_x
_atom_site_fract_y
_atom_site_fract_z
_atom_site_U_iso_or_equiv
_atom_site_adp_type
_atom_site_calc_flag
_atom_site_occupancy
H H2A 0.3686(10) 0.2456(11) 0.5439(6) 0.014(3) Uiso d 1
H H2B 0.4240(12) 0.1334(10) 0.5126(6) 0.011(3) Uiso d 1
H H4A 0.4584(11) -0.1715(11) 0.7031(6) 0.017(3) Uiso d 1
H H4B 0.5670(12) -0.1028(10) 0.6729(6) 0.015(3) Uiso d 1
C C1 0.43634(9) 0.02260(9) 0.60920(5) 0.0123(2) Uani d 1
C C2 0.36168(10) 0.16376(9) 0.53759(5) 0.0122(2) Uani d 1
C C3 0.24022(9) 0.14251(8) 0.50397(5) 0.01087(19) Uani d 1
C C4 0.49053(11) -0.09783(9) 0.69622(5) 0.0142(2) Uani d 1
C C5 0.51345(9) -0.04047(9) 0.76071(5) 0.0129(2) Uani d 1
N N1 0.22602(8) 0.01774(7) 0.48014(4) 0.01249(18) Uani d 1
N N2 0.12991(8) 0.16707(8) 0.54660(4) 0.01453(18) Uani d 1
N N3 0.22827(8) 0.22014(7) 0.44539(4) 0.01318(18) Uani d 1
N N4 0.59469(8) 0.06766(8) 0.75644(4) 0.01551(18) Uani d 1
N N5 0.57242(9) -0.12303(8) 0.80806(4) 0.01640(19) Uani d 1
N N6 0.39188(8) 0.00038(8) 0.78950(4) 0.01512(19) Uani d 1
O O1 0.52104(7) -0.00527(6) 0.57650(4) 0.01538(16) Uani d 1
O O2 0.40148(7) -0.02641(6) 0.66476(3) 0.01448(16) Uani d 1
O O3 0.35593(7) 0.10894(6) 0.59871(3) 0.01366(15) Uani d 1
O O4 0.24523(8) -0.05702(6) 0.52031(4) 0.02044(18) Uani d 1
O O5 0.19703(7) 0.00315(7) 0.42498(4) 0.01894(17) Uani d 1
O O6 0.04168(7) 0.10346(7) 0.54118(4) 0.0274(2) Uani d 1
O O7 0.14032(7) 0.25140(6) 0.58146(4) 0.01880(17) Uani d 1
O O8 0.12754(7) 0.26055(7) 0.43389(4) 0.02010(18) Uani d 1
O O9 0.32251(7) 0.23232(6) 0.41497(4) 0.01766(17) Uani d 1
O O10 0.58438(8) 0.12474(7) 0.70779(4) 0.02207(18) Uani d 1
O O11 0.65962(8) 0.08911(7) 0.80214(4) 0.0253(2) Uani d 1
O O12 0.64279(8) -0.19342(7) 0.78468(4) 0.02372(19) Uani d 1
O O13 0.54623(8) -0.11084(7) 0.86410(4) 0.0250(2) Uani d 1
O O14 0.31547(7) -0.07659(7) 0.79429(4) 0.02226(18) Uani d 1
O O15 0.38146(8) 0.10227(7) 0.80339(4) 0.02193(18) Uani d 1

loop_
_atom_site_aniso_label
_atom_site_aniso_U_11
_atom_site_aniso_U_22
_atom_site_aniso_U_33
_atom_site_aniso_U_12
_atom_site_aniso_U_13
_atom_site_aniso_U_23
C1 0.0133(5) 0.0132(5) 0.0105(5) -0.0010(4) -0.0029(4) -0.0021(4)
C2 0.0135(5) 0.0132(5) 0.0099(5) 0.0003(4) -0.0006(4) 0.0009(4)
C3 0.0125(5) 0.0094(4) 0.0107(4) 0.0006(4) 0.0016(4) -0.0003(4)
C4 0.0175(5) 0.0142(5) 0.0109(5) 0.0031(4) -0.0020(4) 0.0003(4)
C5 0.0130(5) 0.0144(5) 0.0112(5) 0.0013(4) 0.0007(4) 0.0020(4)
N1 0.0117(4) 0.0118(4) 0.0140(4) -0.0004(3) 0.0005(3) -0.0012(3)
N2 0.0133(4) 0.0149(4) 0.0154(4) 0.0015(4) 0.0025(4) 0.0015(3)
N3 0.0162(4) 0.0106(4) 0.0128(4) 0.0011(3) -0.0025(3) 0.0002(3)
N4 0.0153(4) 0.0161(4) 0.0152(4) 0.0006(4) -0.0002(4) -0.0009(3)
N5 0.0180(4) 0.0175(4) 0.0137(5) -0.0004(4) -0.0020(4) 0.0035(3)
N6 0.0154(4) 0.0210(4) 0.0089(4) 0.0015(4) -0.0007(3) 0.0009(3)
O1 0.0165(4) 0.0178(4) 0.0118(4) 0.0034(3) 0.0014(3) -0.0004(3)
O2 0.0148(3) 0.0189(4) 0.0098(3) 0.0025(3) -0.0005(3) 0.0024(3)
O3 0.0154(4) 0.0165(3) 0.0090(3) 0.0042(3) -0.0001(3) 0.0005(3)
O4 0.0303(4) 0.0118(4) 0.0192(4) -0.0005(3) -0.0043(4) 0.0032(3)
O5 0.0251(4) 0.0182(4) 0.0135(4) -0.0024(3) -0.0043(3) -0.0034(3)
O6 0.0159(4) 0.0273(5) 0.0392(5) -0.0078(4) 0.0079(4) -0.0079(4)
O7 0.0226(4) 0.0149(4) 0.0189(4) 0.0022(3) 0.0053(3) -0.0038(3)
O8 0.0173(4) 0.0206(4) 0.0224(4) 0.0061(3) -0.0058(3) 0.0025(3)
O9 0.0197(4) 0.0175(4) 0.0158(4) 0.0004(3) 0.0048(3) 0.0030(3)
O10 0.0261(4) 0.0202(4) 0.0200(4) -0.0035(3) -0.0017(3) 0.0072(3)
O11 0.0249(4) 0.0282(4) 0.0228(4) -0.0063(4) -0.0095(4) -0.0014(4)
O12 0.0257(4) 0.0220(4) 0.0235(5) 0.0100(3) 0.0012(4) 0.0029(3)
O13 0.0291(5) 0.0347(5) 0.0113(4) 0.0045(4) -0.0005(3) 0.0045(3)
O14 0.0170(4) 0.0305(4) 0.0193(4) -0.0059(3) 0.0020(3) 0.0001(3)
O15 0.0260(4) 0.0205(4) 0.0194(4) 0.0067(3) 0.0042(3) -0.0017(3)

loop_
_atom_type_symbol
_atom_type_description
_atom_type_scat_dispersion_real
_atom_type_scat_dispersion_imag
_atom_type_scat_source
C C 0.0033 0.0016 'International Tables Vol C Tables 4.2.6.8 and 6.1.1.4'
H H 0.0000 0.0000 'International Tables Vol C Tables 4.2.6.8 and 6.1.1.4'
N N 0.0061 0.0033 'International Tables Vol C Tables 4.2.6.8 and 6.1.1.4'
O O 0.0106 0.0060 'International Tables Vol C Tables 4.2.6.8 and 6.1.1.4'

loop_
_geom_angle_atom_site_label_1
_geom_angle_atom_site_label_2
_geom_angle_atom_site_label_3
_geom_angle
_geom_angle_publ_flag
O1 C1 O3 127.57(10) y
O1 C1 O2 126.98(9) y
O3 C1 O2 105.46(8) y
O3 C2 C3 107.83(8) ?
O3 C2 H2A 108.3(8) ?
C3 C2 H2A 107.0(7) ?
O3 C2 H2B 111.8(7) ?
C3 C2 H2B 108.5(7) ?
H2A C2 H2B 113.1(10) ?
C2 C3 N3 110.72(8) y
C2 C3 N2 112.73(8) y
N3 C3 N2 107.22(8) y
C2 C3 N1 113.01(8) y
N3 C3 N1 106.17(8) y
N2 C3 N1 106.59(8) y
O2 C4 C5 105.72(8) ?
O2 C4 H4A 109.8(8) ?
C5 C4 H4A 108.6(8) ?
O2 C4 H4B 112.7(7) ?
C5 C4 H4B 109.4(7) ?
H4A C4 H4B 110.4(10) ?
N5 C5 C4 112.25(8) y
N5 C5 N4 107.55(8) y
C4 C5 N4 113.26(8) y
N5 C5 N6 107.57(8) y
C4 C5 N6 109.88(8) y
N4 C5 N6 105.99(8) y
O5 N1 O4 127.27(9) ?
O5 N1 C3 117.98(8) ?
O4 N1 C3 114.75(8) ?
O6 N2 O7 127.52(9) ?
O6 N2 C3 117.32(9) ?
O7 N2 C3 115.14(8) ?
O8 N3 O9 127.93(9) ?
O8 N3 C3 117.42(8) ?
O9 N3 C3 114.64(8) ?
O11 N4 O10 127.13(10) ?
O11 N4 C5 117.13(9) ?
O10 N4 C5 115.71(8) ?
O13 N5 O12 127.78(9) ?
O13 N5 C5 117.37(9) ?
O12 N5 C5 114.84(8) ?
O15 N6 O14 128.12(9) ?
O15 N6 C5 118.19(9) ?
O14 N6 C5 113.68(8) ?
C1 O2 C4 116.48(8) y
C1 O3 C2 116.39(8) y

loop_
_geom_bond_atom_site_label_1
_geom_bond_atom_site_label_2
_geom_bond_distance
_geom_bond_publ_flag
C1 O1 1.1915(12) y
C1 O3 1.3399(12) y
C1 O2 1.3451(12) y
C2 O3 1.4255(12) y
C2 C3 1.5168(14) ?
C2 H2A 0.951(12) ?
C2 H2B 0.923(13) ?
C3 N3 1.5201(13) y
C3 N2 1.5214(13) y
C3 N1 1.5238(13) y
C4 O2 1.4294(13) y
C4 C5 1.5211(15) ?
C4 H4A 0.926(13) ?
C4 H4B 0.966(13) ?
C5 N5 1.5131(13) y
C5 N4 1.5262(14) y
C5 N6 1.5271(13) y
N1 O5 1.2073(12) ?
N1 O4 1.2185(11) ?
N2 O6 1.2115(11) ?
N2 O7 1.2167(11) ?
N3 O8 1.2142(11) ?
N3 O9 1.2148(11) ?
N4 O11 1.2136(12) ?
N4 O10 1.2150(11) ?
N5 O13 1.2138(12) ?
N5 O12 1.2158(12) ?
N6 O15 1.2101(12) ?
N6 O14 1.2172(12) ?

loop_
_geom_hbond_atom_site_label_D
_geom_hbond_atom_site_label_H
_geom_hbond_atom_site_label_A
_geom_hbond_site_symmetry_A
_geom_hbond_distance_DH
_geom_hbond_distance_HA
_geom_hbond_distance_DA
_geom_hbond_angle_DHA
C2 H2B O1 5_656 0.923(13) 2.448(12) 3.2598(13) 146.7(10)
C4 H4B O9 5_656 0.966(13) 2.651(13) 3.4532(13) 140.7(9)
C4 H4B O1 . 0.966(13) 2.359(12) 2.7392(13) 102.8(8)
C2 H2B O1 . 0.923(13) 2.330(12) 2.7261(13) 105.5(8)

loop_
_geom_torsion_atom_site_label_1
_geom_torsion_atom_site_label_2
_geom_torsion_atom_site_label_3
_geom_torsion_atom_site_label_4
_geom_torsion
_geom_torsion_publ_flag
O3 C2 C3 N3 167.33(8) ?
O3 C2 C3 N2 47.23(11) ?
O3 C2 C3 N1 -73.72(10) ?
O2 C4 C5 N5 161.52(8) ?
O2 C4 C5 N4 -76.44(10) ?
O2 C4 C5 N6 41.87(11) ?
C2 C3 N1 O5 -128.80(10) ?
N3 C3 N1 O5 -7.25(11) ?
N2 C3 N1 O5 106.83(10) ?
C2 C3 N1 O4 51.58(11) ?
N3 C3 N1 O4 173.13(8) ?
N2 C3 N1 O4 -72.79(10) ?
C2 C3 N2 O6 -142.90(9) ?
N3 C3 N2 O6 95.01(10) ?
N1 C3 N2 O6 -18.35(12) ?
C2 C3 N2 O7 38.81(12) ?
N3 C3 N2 O7 -83.29(10) ?
N1 C3 N2 O7 163.35(8) ?
C2 C3 N3 O8 -141.99(9) ?
N2 C3 N3 O8 -18.65(11) ?
N1 C3 N3 O8 95.00(10) ?
C2 C3 N3 O9 39.17(11) ?
N2 C3 N3 O9 162.51(8) ?
N1 C3 N3 O9 -83.84(10) ?
N5 C5 N4 O11 -24.40(12) ?
C4 C5 N4 O11 -149.03(10) ?
N6 C5 N4 O11 90.42(11) ?
N5 C5 N4 O10 157.49(9) ?
C4 C5 N4 O10 32.86(12) ?
N6 C5 N4 O10 -87.68(10) ?
C4 C5 N5 O13 -147.46(9) ?
N4 C5 N5 O13 87.31(11) ?
N6 C5 N5 O13 -26.47(12) ?
C4 C5 N5 O12 33.58(13) ?
N4 C5 N5 O12 -91.65(10) ?
N6 C5 N5 O12 154.57(9) ?
N5 C5 N6 O15 114.25(10) ?
C4 C5 N6 O15 -123.29(10) ?
N4 C5 N6 O15 -0.57(12) ?
N5 C5 N6 O14 -67.11(11) ?
C4 C5 N6 O14 55.36(11) ?
N4 C5 N6 O14 178.07(8) ?
O1 C1 O2 C4 17.35(15) y
O3 C1 O2 C4 -162.59(8) y
C5 C4 O2 C1 118.99(9) y
O1 C1 O3 C2 9.22(15) y
O2 C1 O3 C2 -170.84(8) y
C3 C2 O3 C1 117.22(9) y

loop_
_cod_related_entry_id
_cod_related_entry_database
_cod_related_entry_code
1 ChemSpider 3872838
